data_7023129
loop_
_publ_author_name
'Villa, Eric M.'
'Diwu, Juan'
'Alekseev, Evgeny V.'
'Depmeier, Wulf'
'Albrecht-Schmitt, Thomas E'

_publ_section_title
;
 Structural changes within the alkaline earth uranyl phosphites.
;
_journal_issue 26
_journal_name_full 'Dalton transactions (Cambridge, England : 2003)'
_journal_page_first 9637
_journal_page_last 9644
_journal_paper_doi 10.1039/c3dt50769f
_journal_volume 42
_journal_year 2013
_chemical_formula_moiety Sr[(UO2)(HPO3)2]*2H2O
_chemical_formula_sum 'H2 O10 P2 Sr U'
_chemical_formula_weight 549.61
_chemical_melting_point ?
_chemical_name_common 'Strontium Uranyl Phosphite'
_chemical_name_systematic
; 
 ? 
;
_space_group_IT_number 2
_symmetry_cell_setting triclinic
_symmetry_space_group_name_Hall '-P 1'
_symmetry_space_group_name_H-M 'P -1'
_atom_sites_solution_hydrogens geom
_atom_sites_solution_primary direct
_atom_sites_solution_secondary difmap
_audit_creation_method SHELXL-97
_cell_angle_alpha 98.81(2)
_cell_angle_beta 108.52(2)
_cell_angle_gamma 110.153(18)
_cell_formula_units_Z 2
_cell_length_a 7.746(2)
_cell_length_b 8.651(2)
_cell_length_c 8.723(2)
_cell_measurement_reflns_used 2933
_cell_measurement_temperature 100(2)
_cell_measurement_theta_max 30.52
_cell_measurement_theta_min 2.58
_cell_volume 497.2(2)
_computing_cell_refinement 'smart saint'
_computing_data_collection smart
_computing_data_reduction SAINT
_computing_molecular_graphics 'SHELXP-97 (Sheldrick, 1997)'
_computing_publication_material 'SHELXCIF-97 (Sheldrick, 2000)'
_computing_structure_refinement 'SHELXL-97 (Sheldrick, 2008)'
_computing_structure_solution 'SHELXS-97 (Sheldrick, 2008)'
_diffrn_ambient_temperature 100(2)
_diffrn_detector_area_resol_mean 0
_diffrn_measured_fraction_theta_full 0.965
_diffrn_measured_fraction_theta_max 0.965
_diffrn_measurement_device_type 'BRUKER apex II'
_diffrn_measurement_method '0.5 wide w/ exposures'
_diffrn_radiation_monochromator 'Quazar optics'
_diffrn_radiation_source 'Imus microfocused'
_diffrn_radiation_type MoK\a
_diffrn_radiation_wavelength 0.71073
_diffrn_reflns_av_R_equivalents 0.0585
_diffrn_reflns_av_unetI/netI 0.0703
_diffrn_reflns_limit_h_max 11
_diffrn_reflns_limit_h_min -11
_diffrn_reflns_limit_k_max 12
_diffrn_reflns_limit_k_min -12
_diffrn_reflns_limit_l_max 12
_diffrn_reflns_limit_l_min -12
_diffrn_reflns_number 8741
_diffrn_reflns_theta_full 30.52
_diffrn_reflns_theta_max 30.52
_diffrn_reflns_theta_min 2.58
_exptl_absorpt_coefficient_mu 21.983
_exptl_absorpt_correction_T_max 0.803
_exptl_absorpt_correction_T_min 0.522
_exptl_absorpt_correction_type numerical
_exptl_absorpt_process_details SHELTXPREP
_exptl_crystal_colour 'Light Yellow'
_exptl_crystal_density_diffrn 3.671
_exptl_crystal_density_meas ?
_exptl_crystal_density_method 'not measured'
_exptl_crystal_description Plate
_exptl_crystal_F_000 484
_exptl_crystal_size_max 0.032
_exptl_crystal_size_mid 0.025
_exptl_crystal_size_min 0.010
_refine_diff_density_max 2.397
_refine_diff_density_min -2.453
_refine_diff_density_rms 0.384
_refine_ls_extinction_method none
_refine_ls_goodness_of_fit_ref 1.031
_refine_ls_hydrogen_treatment mixed
_refine_ls_matrix_type full
_refine_ls_number_parameters 133
_refine_ls_number_reflns 2933
_refine_ls_number_restraints 0
_refine_ls_restrained_S_all 1.031
_refine_ls_R_factor_all 0.0558
_refine_ls_R_factor_gt 0.0391
_refine_ls_shift/su_max 0.001
_refine_ls_shift/su_mean 0.000
_refine_ls_structure_factor_coef Fsqd
_refine_ls_weighting_details 'calc w=1/[\s^2^(Fo^2^)+(0.0415P)^2^+0.0000P] where P=(Fo^2^+2Fc^2^)/3'
_refine_ls_weighting_scheme calc
_refine_ls_wR_factor_gt 0.0801
_refine_ls_wR_factor_ref 0.0900
_reflns_number_gt 2397
_reflns_number_total 2933
_reflns_threshold_expression >2sigma(I)
_cod_data_source_file c3dt50769f.cif
_cod_data_source_block Sr_U(VI)_HPO3
_cod_depositor_comments
;
The following automatic conversions were performed:

'_chemical_melting_point' value 'N/A' was changed to '?' - the value
is undefined or not given.

'_symmetry_cell_setting' value
'Triclinic' changed to 'triclinic' according to
/home/saulius/struct/CIF-dictionaries/cif_core.dic dictionary named
'cif_core.dic' version 2.4.2 from 2011-04-26.

Automatic conversion script
Id: cif_fix_values 1891 2012-01-12 08:04:46Z andrius 

The following automatic conversions were performed:

'_exptl_crystal_density_meas' value 'N/A' was changed to '?' - the
value is perceived as not measured.

Automatic conversion script
Id: cif_fix_values 3008 2015-01-20 13:52:24Z robertas 
;
_cod_original_sg_symbol_H-M P-1
_cod_database_code 7023129

loop_
_symmetry_equiv_pos_as_xyz
'x, y, z'
'-x, -y, -z'

loop_
_atom_site_label
_atom_site_type_symbol
_atom_site_fract_x
_atom_site_fract_y
_atom_site_fract_z
_atom_site_U_iso_or_equiv
_atom_site_adp_type
_atom_site_occupancy
_atom_site_symmetry_multiplicity
_atom_site_calc_flag
U1 U 0.77197(5) 0.17368(4) 0.51945(4) 0.01064(9) Uani 1 1 d
Sr1 Sr 0.69343(11) 0.75552(9) 0.09689(10) 0.01309(16) Uani 1 1 d
P1 P 0.7613(3) -0.0731(3) 0.7493(3) 0.0122(4) Uani 1 1 d
H1 H 0.801(14) -0.235(12) 0.714(13) 0.015 Uiso 1 1 d
P2 P 0.7031(3) 0.5057(3) 0.3462(3) 0.0116(4) Uani 1 1 d
H2 H 0.595(15) 0.546(12) 0.441(13) 0.014 Uiso 1 1 d
O1 O 0.7432(9) -0.0528(8) 0.9153(8) 0.0175(13) Uani 1 1 d
O2 O 0.5772(9) -0.0756(8) 0.6042(8) 0.0168(13) Uani 1 1 d
O3 O 0.5487(9) 0.4832(7) 0.1798(8) 0.0158(12) Uani 1 1 d
O4 O 0.7554(9) 0.3498(7) 0.3487(8) 0.0158(12) Uani 1 1 d
O5 O 0.9346(8) 0.0715(8) 0.7401(8) 0.0145(12) Uani 1 1 d
O6 O 0.7604(9) 0.0154(7) 0.3518(8) 0.0161(12) Uani 1 1 d
O7 O 0.7728(10) 0.3289(8) 0.6811(8) 0.0211(14) Uani 1 1 d
O8 O 1.1119(9) 0.3253(7) 0.6039(9) 0.0197(13) Uani 1 1 d
O1W O 0.1130(11) 0.3778(9) 0.0348(10) 0.0313(17) Uani 1 1 d
O2W O 0.3499(10) 0.7816(8) 0.0056(9) 0.0221(14) Uani 1 1 d

loop_
_atom_site_aniso_label
_atom_site_aniso_U_11
_atom_site_aniso_U_22
_atom_site_aniso_U_33
_atom_site_aniso_U_23
_atom_site_aniso_U_13
_atom_site_aniso_U_12
U1 0.00912(14) 0.01069(14) 0.01014(15) 0.00509(11) 0.00166(11) 0.00310(10)
Sr1 0.0113(4) 0.0107(3) 0.0126(4) 0.0055(3) 0.0010(3) 0.0019(3)
P1 0.0099(10) 0.0125(10) 0.0136(10) 0.0066(8) 0.0036(8) 0.0041(8)
P2 0.0094(9) 0.0114(9) 0.0114(10) 0.0057(8) 0.0018(8) 0.0026(8)
O1 0.017(3) 0.021(3) 0.015(3) 0.008(3) 0.006(3) 0.007(3)
O2 0.013(3) 0.024(3) 0.017(3) 0.014(3) 0.007(3) 0.008(3)
O3 0.014(3) 0.013(3) 0.014(3) 0.003(2) -0.001(2) 0.005(2)
O4 0.015(3) 0.012(3) 0.017(3) 0.008(2) 0.002(3) 0.004(2)
O5 0.007(3) 0.020(3) 0.013(3) 0.009(2) 0.001(2) 0.003(2)
O6 0.020(3) 0.013(3) 0.018(3) 0.004(2) 0.010(3) 0.007(2)
O7 0.027(4) 0.018(3) 0.021(4) 0.008(3) 0.008(3) 0.012(3)
O8 0.010(3) 0.010(3) 0.029(4) 0.006(3) 0.001(3) -0.001(2)
O1W 0.022(4) 0.029(4) 0.036(4) -0.003(3) 0.008(3) 0.013(3)
O2W 0.025(4) 0.023(3) 0.024(4) 0.009(3) 0.010(3) 0.016(3)

loop_
_atom_type_symbol
_atom_type_description
_atom_type_scat_dispersion_real
_atom_type_scat_dispersion_imag
_atom_type_scat_source
H H 0.0000 0.0000 'International Tables Vol C Tables 4.2.6.8 and 6.1.1.4'
O O 0.0106 0.0060 'International Tables Vol C Tables 4.2.6.8 and 6.1.1.4'
P P 0.1023 0.0942 'International Tables Vol C Tables 4.2.6.8 and 6.1.1.4'
Sr Sr -1.5307 3.2498 'International Tables Vol C Tables 4.2.6.8 and 6.1.1.4'
U U -9.6767 9.6646 'International Tables Vol C Tables 4.2.6.8 and 6.1.1.4'

loop_
_geom_angle_atom_site_label_1
_geom_angle_atom_site_label_2
_geom_angle_atom_site_label_3
_geom_angle
_geom_angle_site_symmetry_1
_geom_angle_site_symmetry_3
O7 U1 O6 177.6(3) . .
O7 U1 O4 89.5(2) . .
O6 U1 O4 89.8(2) . .
O7 U1 O8 90.3(3) . .
O6 U1 O8 91.9(3) . .
O4 U1 O8 83.0(2) . .
O7 U1 O2 87.3(3) . 2_656
O6 U1 O2 90.3(3) . 2_656
O4 U1 O2 81.7(2) . 2_656
O8 U1 O2 164.5(2) . 2_656
O7 U1 O5 87.6(2) . .
O6 U1 O5 94.0(2) . .
O4 U1 O5 155.9(2) . .
O8 U1 O5 73.1(2) . .
O2 U1 O5 122.06(19) 2_656 .
O7 U1 O2 92.2(2) . .
O6 U1 O2 87.2(2) . .
O4 U1 O2 146.4(2) . .
O8 U1 O2 130.5(2) . .
O2 U1 O2 64.9(2) 2_656 .
O5 U1 O2 57.73(19) . .
O7 U1 P1 89.1(2) . .
O6 U1 P1 91.47(18) . .
O4 U1 P1 175.71(15) . .
O8 U1 P1 101.05(15) . .
O2 U1 P1 94.19(14) 2_656 .
O5 U1 P1 28.05(14) . .
O2 U1 P1 29.69(14) . .
O7 U1 Sr1 82.6(2) . 2_766
O6 U1 Sr1 99.7(2) . 2_766
O4 U1 Sr1 123.29(15) . 2_766
O8 U1 Sr1 41.30(16) . 2_766
O2 U1 Sr1 152.72(14) 2_656 2_766
O5 U1 Sr1 32.59(13) . 2_766
O2 U1 Sr1 90.18(14) . 2_766
P1 U1 Sr1 60.51(4) . 2_766
O1 Sr1 O5 82.90(19) 1_564 2_766
O1 Sr1 O3 85.6(2) 1_564 2_665
O5 Sr1 O3 138.9(2) 2_766 2_665
O1 Sr1 O3 159.3(2) 1_564 .
O5 Sr1 O3 113.99(18) 2_766 .
O3 Sr1 O3 73.7(2) 2_665 .
O1 Sr1 O1W 83.9(2) 1_564 2_665
O5 Sr1 O1W 70.2(2) 2_766 2_665
O3 Sr1 O1W 69.4(2) 2_665 2_665
O3 Sr1 O1W 90.5(2) . 2_665
O1 Sr1 O2W 80.1(2) 1_564 .
O5 Sr1 O2W 142.6(2) 2_766 .
O3 Sr1 O2W 72.5(2) 2_665 .
O3 Sr1 O2W 91.54(19) . .
O1W Sr1 O2W 139.6(2) 2_665 .
O1 Sr1 O6 91.90(19) 1_564 1_565
O5 Sr1 O6 70.52(19) 2_766 1_565
O3 Sr1 O6 149.39(19) 2_665 1_565
O3 Sr1 O6 104.80(19) . 1_565
O1W Sr1 O6 140.7(2) 2_665 1_565
O2W Sr1 O6 77.0(2) . 1_565
O1 Sr1 O8 144.95(19) 1_564 2_766
O5 Sr1 O8 62.06(17) 2_766 2_766
O3 Sr1 O8 120.79(17) 2_665 2_766
O3 Sr1 O8 53.50(17) . 2_766
O1W Sr1 O8 84.9(2) 2_665 2_766
O2W Sr1 O8 127.26(19) . 2_766
O6 Sr1 O8 76.48(18) 1_565 2_766
O1 Sr1 P2 170.35(15) 1_564 .
O5 Sr1 P2 89.11(13) 2_766 .
O3 Sr1 P2 97.01(13) 2_665 .
O3 Sr1 P2 25.83(14) . .
O1W Sr1 P2 88.34(18) 2_665 .
O2W Sr1 P2 109.50(15) . .
O6 Sr1 P2 90.52(13) 1_565 .
O8 Sr1 P2 27.70(12) 2_766 .
O1 Sr1 P1 16.88(15) 1_564 1_564
O5 Sr1 P1 86.36(13) 2_766 1_564
O3 Sr1 P1 72.75(14) 2_665 1_564
O3 Sr1 P1 145.29(15) . 1_564
O1W Sr1 P1 69.42(18) 2_665 1_564
O2W Sr1 P1 86.89(15) . 1_564
O6 Sr1 P1 108.57(13) 1_565 1_564
O8 Sr1 P1 144.93(13) 2_766 1_564
P2 Sr1 P1 157.53(6) . 1_564
O1 Sr1 Sr1 122.48(15) 1_564 2_665
O5 Sr1 Sr1 136.47(13) 2_766 2_665
O3 Sr1 Sr1 36.89(13) 2_665 2_665
O3 Sr1 Sr1 36.85(14) . 2_665
O1W Sr1 Sr1 77.67(17) 2_665 2_665
O2W Sr1 Sr1 80.17(15) . 2_665
O6 Sr1 Sr1 134.22(13) 1_565 2_665
O8 Sr1 Sr1 87.01(12) 2_766 2_665
P2 Sr1 Sr1 60.88(5) . 2_665
P1 Sr1 Sr1 109.19(5) 1_564 2_665
O1 Sr1 U1 113.61(15) 1_564 2_766
O5 Sr1 U1 31.08(12) 2_766 2_766
O3 Sr1 U1 133.07(13) 2_665 2_766
O3 Sr1 U1 82.97(13) . 2_766
O1W Sr1 U1 70.70(17) 2_665 2_766
O2W Sr1 U1 149.49(15) . 2_766
O6 Sr1 U1 75.51(13) 1_565 2_766
O8 Sr1 U1 31.67(12) 2_766 2_766
P2 Sr1 U1 58.08(4) . 2_766
P1 Sr1 U1 114.29(4) 1_564 2_766
Sr1 Sr1 U1 110.49(4) 2_665 2_766
O1 P1 O5 116.2(4) . .
O1 P1 O2 113.0(3) . .
O5 P1 O2 101.3(3) . .
O1 P1 U1 129.7(3) . .
O5 P1 U1 48.2(2) . .
O2 P1 U1 53.1(2) . .
O1 P1 Sr1 29.0(2) . 1_546
O5 P1 Sr1 132.7(2) . 1_546
O2 P1 Sr1 120.2(2) . 1_546
U1 P1 Sr1 158.05(7) . 1_546
O1 P1 H1 107(4) . .
O5 P1 H1 105(3) . .
O2 P1 H1 114(4) . .
U1 P1 H1 123(4) . .
Sr1 P1 H1 79(4) 1_546 .
O3 P2 O8 109.7(3) . 2_766
O3 P2 O4 112.7(4) . .
O8 P2 O4 112.5(3) 2_766 .
O3 P2 Sr1 48.4(2) . .
O8 P2 Sr1 61.4(2) 2_766 .
O4 P2 Sr1 133.8(3) . .
O3 P2 H2 94(4) . .
O8 P2 H2 104(4) 2_766 .
O4 P2 H2 122(4) . .
Sr1 P2 H2 103(4) . .
P1 O1 Sr1 134.1(4) . 1_546
P1 O2 U1 146.4(3) . 2_656
P1 O2 U1 97.2(3) . .
U1 O2 U1 115.1(2) 2_656 .
P2 O3 Sr1 138.6(3) . 2_665
P2 O3 Sr1 105.8(3) . .
Sr1 O3 Sr1 106.3(2) 2_665 .
P2 O4 U1 135.9(4) . .
P1 O5 U1 103.7(3) . .
P1 O5 Sr1 139.3(3) . 2_766
U1 O5 Sr1 116.3(2) . 2_766
U1 O6 Sr1 172.5(3) . 1_545
P2 O8 U1 151.2(4) 2_766 .
P2 O8 Sr1 91.0(3) 2_766 2_766
U1 O8 Sr1 107.0(2) . 2_766

loop_
_geom_bond_atom_site_label_1
_geom_bond_atom_site_label_2
_geom_bond_distance
_geom_bond_site_symmetry_2
U1 O7 1.789(7) .
U1 O6 1.800(6) .
U1 O4 2.295(5) .
U1 O8 2.300(6) .
U1 O2 2.341(6) 2_656
U1 O5 2.413(5) .
U1 O2 2.535(6) .
U1 P1 3.143(2) .
U1 Sr1 4.1886(16) 2_766
Sr1 O1 2.482(6) 1_564
Sr1 O5 2.517(6) 2_766
Sr1 O3 2.557(6) 2_665
Sr1 O3 2.559(6) .
Sr1 O1W 2.604(7) 2_665
Sr1 O2W 2.625(6) .
Sr1 O6 2.684(6) 1_565
Sr1 O8 2.891(6) 2_766
Sr1 P2 3.294(2) .
Sr1 P1 3.677(2) 1_564
Sr1 Sr1 4.092(2) 2_665
Sr1 U1 4.1886(16) 2_766
P1 O1 1.488(7) .
P1 O5 1.522(6) .
P1 O2 1.569(6) .
P1 Sr1 3.677(2) 1_546
P1 H1 1.54(9) .
P2 O3 1.492(6) .
P2 O8 1.531(6) 2_766
P2 O4 1.538(6) .
P2 H2 1.44(9) .
O1 Sr1 2.482(6) 1_546
O2 U1 2.341(6) 2_656
O3 Sr1 2.557(6) 2_665
O5 Sr1 2.517(6) 2_766
O6 Sr1 2.683(6) 1_545
O8 P2 1.531(6) 2_766
O8 Sr1 2.891(6) 2_766
O1W Sr1 2.604(7) 2_665

loop_
_geom_torsion_atom_site_label_1
_geom_torsion_atom_site_label_2
_geom_torsion_atom_site_label_3
_geom_torsion_atom_site_label_4
_geom_torsion
_geom_torsion_site_symmetry_1
_geom_torsion_site_symmetry_4
O7 U1 P1 O1 5.2(4) . .
O6 U1 P1 O1 -172.5(4) . .
O4 U1 P1 O1 -66(2) . .
O8 U1 P1 O1 95.3(4) . .
O2 U1 P1 O1 -82.1(4) 2_656 .
O5 U1 P1 O1 91.6(5) . .
O2 U1 P1 O1 -90.8(5) . .
Sr1 U1 P1 O1 87.1(3) 2_766 .
O7 U1 P1 O5 -86.5(4) . .
O6 U1 P1 O5 95.8(4) . .
O4 U1 P1 O5 -158(2) . .
O8 U1 P1 O5 3.6(4) . .
O2 U1 P1 O5 -173.8(4) 2_656 .
O2 U1 P1 O5 177.6(5) . .
Sr1 U1 P1 O5 -4.5(3) 2_766 .
O7 U1 P1 O2 95.9(4) . .
O6 U1 P1 O2 -81.8(4) . .
O4 U1 P1 O2 25(2) . .
O8 U1 P1 O2 -174.0(3) . .
O2 U1 P1 O2 8.6(5) 2_656 .
O5 U1 P1 O2 -177.6(5) . .
Sr1 U1 P1 O2 177.9(3) 2_766 .
O7 U1 P1 Sr1 16.0(3) . 1_546
O6 U1 P1 Sr1 -161.6(3) . 1_546
O4 U1 P1 Sr1 -55(2) . 1_546
O8 U1 P1 Sr1 106.2(3) . 1_546
O2 U1 P1 Sr1 -71.2(2) 2_656 1_546
O5 U1 P1 Sr1 102.5(4) . 1_546
O2 U1 P1 Sr1 -79.9(3) . 1_546
Sr1 U1 P1 Sr1 98.0(2) 2_766 1_546
O1 Sr1 P2 O3 -130.9(10) 1_564 .
O5 Sr1 P2 O3 -164.9(3) 2_766 .
O3 Sr1 P2 O3 -25.7(4) 2_665 .
O1W Sr1 P2 O3 -94.7(4) 2_665 .
O2W Sr1 P2 O3 48.2(4) . .
O6 Sr1 P2 O3 124.6(3) 1_565 .
O8 Sr1 P2 O3 -176.8(4) 2_766 .
P1 Sr1 P2 O3 -86.7(3) 1_564 .
Sr1 Sr1 P2 O3 -17.9(3) 2_665 .
U1 Sr1 P2 O3 -162.9(3) 2_766 .
O1 Sr1 P2 O8 45.9(10) 1_564 2_766
O5 Sr1 P2 O8 11.9(3) 2_766 2_766
O3 Sr1 P2 O8 151.1(3) 2_665 2_766
O3 Sr1 P2 O8 176.8(4) . 2_766
O1W Sr1 P2 O8 82.1(3) 2_665 2_766
O2W Sr1 P2 O8 -135.0(3) . 2_766
O6 Sr1 P2 O8 -58.6(3) 1_565 2_766
P1 Sr1 P2 O8 90.1(3) 1_564 2_766
Sr1 Sr1 P2 O8 158.9(3) 2_665 2_766
U1 Sr1 P2 O8 13.9(3) 2_766 2_766
O1 Sr1 P2 O4 -48.7(10) 1_564 .
O5 Sr1 P2 O4 -82.7(4) 2_766 .
O3 Sr1 P2 O4 56.5(4) 2_665 .
O3 Sr1 P2 O4 82.2(5) . .
O1W Sr1 P2 O4 -12.5(4) 2_665 .
O2W Sr1 P2 O4 130.4(4) . .
O6 Sr1 P2 O4 -153.2(4) 1_565 .
O8 Sr1 P2 O4 -94.6(5) 2_766 .
P1 Sr1 P2 O4 -4.5(4) 1_564 .
Sr1 Sr1 P2 O4 64.3(3) 2_665 .
U1 Sr1 P2 O4 -80.7(3) 2_766 .
O5 P1 O1 Sr1 -132.2(4) . 1_546
O2 P1 O1 Sr1 111.2(5) . 1_546
U1 P1 O1 Sr1 171.6(2) . 1_546
O1 P1 O2 U1 -41.0(8) . 2_656
O5 P1 O2 U1 -166.1(6) . 2_656
U1 P1 O2 U1 -164.3(8) . 2_656
Sr1 P1 O2 U1 -9.5(8) 1_546 2_656
O1 P1 O2 U1 123.3(3) . .
O5 P1 O2 U1 -1.8(3) . .
Sr1 P1 O2 U1 154.79(11) 1_546 .
O7 U1 O2 P1 -84.4(3) . .
O6 U1 O2 P1 97.9(3) . .
O4 U1 O2 P1 -176.7(3) . .
O8 U1 O2 P1 7.8(4) . .
O2 U1 O2 P1 -170.5(5) 2_656 .
O5 U1 O2 P1 1.3(3) . .
Sr1 U1 O2 P1 -1.9(3) 2_766 .
O7 U1 O2 U1 86.0(3) . 2_656
O6 U1 O2 U1 -91.7(3) . 2_656
O4 U1 O2 U1 -6.3(5) . 2_656
O8 U1 O2 U1 178.3(2) . 2_656
O2 U1 O2 U1 0.0 2_656 2_656
O5 U1 O2 U1 171.8(4) . 2_656
P1 U1 O2 U1 170.5(5) . 2_656
Sr1 U1 O2 U1 168.6(2) 2_766 2_656
O8 P2 O3 Sr1 136.5(5) 2_766 2_665
O4 P2 O3 Sr1 10.3(6) . 2_665
Sr1 P2 O3 Sr1 139.5(7) . 2_665
O8 P2 O3 Sr1 -3.0(4) 2_766 .
O4 P2 O3 Sr1 -129.2(3) . .
O1 Sr1 O3 P2 159.0(4) 1_564 .
O5 Sr1 O3 P2 16.6(4) 2_766 .
O3 Sr1 O3 P2 153.4(5) 2_665 .
O1W Sr1 O3 P2 85.0(3) 2_665 .
O2W Sr1 O3 P2 -135.3(3) . .
O6 Sr1 O3 P2 -58.4(3) 1_565 .
O8 Sr1 O3 P2 1.9(3) 2_766 .
P1 Sr1 O3 P2 137.9(2) 1_564 .
Sr1 Sr1 O3 P2 153.4(5) 2_665 .
U1 Sr1 O3 P2 14.6(3) 2_766 .
O1 Sr1 O3 Sr1 5.6(7) 1_564 2_665
O5 Sr1 O3 Sr1 -136.8(2) 2_766 2_665
O3 Sr1 O3 Sr1 0.0 2_665 2_665
O1W Sr1 O3 Sr1 -68.3(2) 2_665 2_665
O2W Sr1 O3 Sr1 71.3(2) . 2_665
O6 Sr1 O3 Sr1 148.2(2) 1_565 2_665
O8 Sr1 O3 Sr1 -151.5(3) 2_766 2_665
P2 Sr1 O3 Sr1 -153.4(5) . 2_665
P1 Sr1 O3 Sr1 -15.5(4) 1_564 2_665
U1 Sr1 O3 Sr1 -138.82(19) 2_766 2_665
O3 P2 O4 U1 -128.1(5) . .
O8 P2 O4 U1 107.2(5) 2_766 .
Sr1 P2 O4 U1 178.5(2) . .
O7 U1 O4 P2 -16.2(5) . .
O6 U1 O4 P2 161.5(5) . .
O8 U1 O4 P2 -106.6(5) . .
O2 U1 O4 P2 71.1(5) 2_656 .
O5 U1 O4 P2 -99.1(6) . .
O2 U1 O4 P2 76.9(6) . .
P1 U1 O4 P2 55(2) . .
Sr1 U1 O4 P2 -97.0(5) 2_766 .
O1 P1 O5 U1 -120.9(3) . .
O2 P1 O5 U1 2.0(4) . .
Sr1 P1 O5 U1 -150.21(14) 1_546 .
O1 P1 O5 Sr1 48.9(6) . 2_766
O2 P1 O5 Sr1 171.8(5) . 2_766
U1 P1 O5 Sr1 169.9(7) . 2_766
Sr1 P1 O5 Sr1 19.7(7) 1_546 2_766
O7 U1 O5 P1 92.7(4) . .
O6 U1 O5 P1 -85.6(3) . .
O4 U1 O5 P1 176.0(4) . .
O8 U1 O5 P1 -176.3(4) . .
O2 U1 O5 P1 7.3(4) 2_656 .
O2 U1 O5 P1 -1.4(3) . .
Sr1 U1 O5 P1 172.6(5) 2_766 .
O7 U1 O5 Sr1 -80.0(3) . 2_766
O6 U1 O5 Sr1 101.8(3) . 2_766
O4 U1 O5 Sr1 3.3(7) . 2_766
O8 U1 O5 Sr1 11.1(3) . 2_766
O2 U1 O5 Sr1 -165.3(2) 2_656 2_766
O2 U1 O5 Sr1 -174.1(4) . 2_766
P1 U1 O5 Sr1 -172.6(5) . 2_766
O7 U1 O6 Sr1 -35(8) . 1_545
O4 U1 O6 Sr1 -106(2) . 1_545
O8 U1 O6 Sr1 171(2) . 1_545
O2 U1 O6 Sr1 -25(2) 2_656 1_545
O5 U1 O6 Sr1 97(2) . 1_545
O2 U1 O6 Sr1 40(2) . 1_545
P1 U1 O6 Sr1 69(2) . 1_545
Sr1 U1 O6 Sr1 130(2) 2_766 1_545
O7 U1 O8 P2 -48.0(9) . 2_766
O6 U1 O8 P2 130.9(9) . 2_766
O4 U1 O8 P2 41.4(9) . 2_766
O2 U1 O8 P2 33.0(15) 2_656 2_766
O5 U1 O8 P2 -135.4(9) . 2_766
O2 U1 O8 P2 -141.1(8) . 2_766
P1 U1 O8 P2 -137.2(8) . 2_766
Sr1 U1 O8 P2 -126.4(10) 2_766 2_766
O7 U1 O8 Sr1 78.4(3) . 2_766
O6 U1 O8 Sr1 -102.7(3) . 2_766
O4 U1 O8 Sr1 167.8(3) . 2_766
O2 U1 O8 Sr1 159.4(7) 2_656 2_766
O5 U1 O8 Sr1 -9.0(2) . 2_766
O2 U1 O8 Sr1 -14.7(4) . 2_766
P1 U1 O8 Sr1 -10.8(2) . 2_766
